data_1557495
loop_
_publ_author_name
'Ptak, Maciej'
'Svane, Katrine L.'
'Collings, Ines E.'
'Paraguassu, Waldeci'

_publ_section_title
;
 Effect of Alkali and Trivalent Metal Ions on the High-Pressure Phase
 Transition of [C2H5NH3]MI0.5MIII0.5(HCOO)3 (MI = Na, K and MIII = Cr, Al)
 Heterometallic Perovskites
;
_journal_name_full 'The Journal of Physical Chemistry C'
_journal_paper_doi 10.1021/acs.jpcc.0c00372
_journal_year 2020
_chemical_formula_moiety 'C6 H6 Cr K O12, 2(C2 H8 N)'
_chemical_formula_sum 'C10 H22 Cr K N2 O12'
_chemical_formula_weight 453.39
_space_group_crystal_system monoclinic
_space_group_IT_number 14
_space_group_name_Hall '-P 2yn'
_space_group_name_H-M_alt 'P 1 21/n 1'
_atom_sites_solution_hydrogens geom
_audit_creation_method SHELXL-2016/6
_cell_angle_alpha 90
_cell_angle_beta 87.539(6)
_cell_angle_gamma 90
_cell_formula_units_Z 2
_cell_length_a 8.3001(7)
_cell_length_b 8.6881(7)
_cell_length_c 12.2807(8)
_cell_measurement_reflns_used 330
_cell_measurement_temperature 293(2)
_cell_measurement_theta_max 19.9740
_cell_measurement_theta_min 1.9640
_cell_volume 884.77(12)
_computing_cell_refinement 'CrysAlisPro (Agilent Technologies, 2013)'
_computing_data_reduction 'CrysAlisPro (Agilent Technologies, 2013)'
_computing_molecular_graphics 'SHELXLE-2011 (Huebschle, 2011)'
_computing_structure_refinement 'SHELXL-2016/6 (Sheldrick, 2016)'
_computing_structure_solution 'SHELXT 2014/5 (Sheldrick, 2014)'
_diffrn_ambient_pressure '1.47 GPa'
_diffrn_ambient_temperature 293(2)
_diffrn_detector_area_resol_mean 7
_diffrn_measured_fraction_theta_full 0.682
_diffrn_measured_fraction_theta_max 0.379
_diffrn_measurement_device_type 'ID15B beamline, ESRF'
_diffrn_measurement_method 'omega scans'
_diffrn_radiation_type synchrotron
_diffrn_radiation_wavelength 0.41115
_diffrn_reflns_av_R_equivalents 0.0310
_diffrn_reflns_av_unetI/netI 0.0582
_diffrn_reflns_Laue_measured_fraction_full 0.682
_diffrn_reflns_Laue_measured_fraction_max 0.379
_diffrn_reflns_limit_h_max 9
_diffrn_reflns_limit_h_min -9
_diffrn_reflns_limit_k_max 10
_diffrn_reflns_limit_k_min -12
_diffrn_reflns_limit_l_max 17
_diffrn_reflns_limit_l_min -19
_diffrn_reflns_number 3252
_diffrn_reflns_point_group_measured_fraction_full 0.682
_diffrn_reflns_point_group_measured_fraction_max 0.379
_diffrn_reflns_theta_full 14.282
_diffrn_reflns_theta_max 21.776
_diffrn_reflns_theta_min 1.964
_diffrn_source synchrotron
_exptl_absorpt_coefficient_mu 0.217
_exptl_absorpt_correction_T_max 1.00000
_exptl_absorpt_correction_T_min 0.92740
_exptl_absorpt_correction_type multi-scan
_exptl_absorpt_process_details
;
CrysAlisPro 1.171.39.46 (Rigaku Oxford Diffraction, 2018)
Empirical absorption correction using spherical harmonics,
 implemented in SCALE3 ABSPACK scaling algorithm.
;
_exptl_crystal_colour 'dark blue'
_exptl_crystal_density_diffrn 1.702
_exptl_crystal_description block
_exptl_crystal_F_000 470
_exptl_crystal_size_max 0.040
_exptl_crystal_size_mid 0.030
_exptl_crystal_size_min 0.010
_refine_diff_density_max 0.573
_refine_diff_density_min -0.845
_refine_diff_density_rms 0.079
_refine_ls_extinction_method none
_refine_ls_goodness_of_fit_ref 1.136
_refine_ls_hydrogen_treatment constr
_refine_ls_matrix_type full
_refine_ls_number_parameters 123
_refine_ls_number_reflns 2064
_refine_ls_number_restraints 12
_refine_ls_restrained_S_all 1.134
_refine_ls_R_factor_all 0.1360
_refine_ls_R_factor_gt 0.0750
_refine_ls_shift/su_max 0.000
_refine_ls_shift/su_mean 0.000
_refine_ls_structure_factor_coef Fsqd
_refine_ls_weighting_details 'w=1/[\s^2^(Fo^2^)+(0.0899P)^2^+0.3443P] where P=(Fo^2^+2Fc^2^)/3'
_refine_ls_weighting_scheme calc
_refine_ls_wR_factor_gt 0.1955
_refine_ls_wR_factor_ref 0.2548
_reflns_Friedel_coverage 0.000
_reflns_number_gt 940
_reflns_number_total 2064
_reflns_threshold_expression 'I > 2\s(I)'
_cod_data_source_file jp0c00372_si_002.cif
_cod_data_source_block EtaKCrF_c3_p05
_cod_original_sg_symbol_H-M 'P 21/n'
_cod_database_code 1557495
_shelx_shelxl_version_number 2016/6
_shelx_space_group_comment
;
The symmetry employed for this shelxl refinement is uniquely defined
by the following loop, which should always be used as a source of
symmetry information in preference to the above space-group names.
They are only intended as comments.
;

loop_
_space_group_symop_operation_xyz
'x, y, z'
'-x+1/2, y+1/2, -z+1/2'
'-x, -y, -z'
'x-1/2, -y-1/2, z-1/2'

loop_
_atom_site_label
_atom_site_type_symbol
_atom_site_fract_x
_atom_site_fract_y
_atom_site_fract_z
_atom_site_U_iso_or_equiv
_atom_site_adp_type
_atom_site_occupancy
_atom_site_site_symmetry_order
_atom_site_calc_flag
_atom_site_refinement_flags_posn
_atom_site_refinement_flags_adp
_atom_site_refinement_flags_occupancy
_atom_site_disorder_assembly
_atom_site_disorder_group
Cr1 Cr 0.500000 0.500000 0.500000 0.0504(4) Uani 1 2 d S . P . .
K1 K 0.500000 0.500000 1.000000 0.0581(5) Uani 1 2 d S . P . .
C1 C 0.7751(8) 0.3082(7) 0.4493(5) 0.0732(17) Uani 1 1 d . U . . .
H1 H 0.737754 0.255852 0.511418 0.088 Uiso 1 1 calc R U . . .
C2 C 0.3274(8) 0.2067(7) 0.5066(5) 0.0724(16) Uani 1 1 d . U . . .
H2 H 0.266956 0.246040 0.450955 0.087 Uiso 1 1 calc R U . . .
C3 C 0.5807(8) 0.4824(6) 0.7265(4) 0.0671(15) Uani 1 1 d . U . . .
H3 H 0.475202 0.447486 0.736745 0.080 Uiso 1 1 calc R U . . .
O1 O 0.6917(5) 0.4175(4) 0.4185(3) 0.0649(10) Uani 1 1 d . U . . .
O2 O 0.9040(5) 0.2621(5) 0.4049(3) 0.0829(14) Uani 1 1 d . U . . .
O3 O 0.4351(5) 0.2904(4) 0.5455(3) 0.0638(10) Uani 1 1 d . U . . .
O4 O 0.2995(6) 0.0764(6) 0.5389(4) 0.0964(15) Uani 1 1 d . U . . .
O5 O 0.6293(5) 0.5144(4) 0.6309(3) 0.0628(10) Uani 1 1 d . U . . .
O6 O 0.6606(6) 0.4935(5) 0.8064(3) 0.0845(15) Uani 1 1 d . U . . .
N1 N 1.0138(7) 0.4336(6) 0.2243(4) 0.0763(14) Uani 1 1 d . U . . .
H1A H 0.985088 0.374984 0.281334 0.114 Uiso 1 1 calc R U . . .
H1B H 1.120457 0.445245 0.221017 0.114 Uiso 1 1 calc R U . . .
H1C H 0.982914 0.388838 0.163467 0.114 Uiso 1 1 calc R U . . .
C4 C 0.9364(12) 0.5849(9) 0.2361(7) 0.101(2) Uani 1 1 d . U . . .
H4A H 0.964795 0.646765 0.172427 0.121 Uiso 1 1 calc R U . . .
H4B H 0.820247 0.571427 0.239307 0.121 Uiso 1 1 calc R U . . .
C5 C 0.9813(15) 0.6626(11) 0.3288(9) 0.151(4) Uani 1 1 d . U . . .
H5A H 1.093856 0.687926 0.321896 0.226 Uiso 1 1 calc R U . . .
H5B H 0.961920 0.598289 0.391582 0.226 Uiso 1 1 calc R U . . .
H5C H 0.919167 0.755407 0.337086 0.226 Uiso 1 1 calc R U . . .

loop_
_atom_site_aniso_label
_atom_site_aniso_U_11
_atom_site_aniso_U_22
_atom_site_aniso_U_33
_atom_site_aniso_U_23
_atom_site_aniso_U_13
_atom_site_aniso_U_12
Cr1 0.0526(9) 0.0460(8) 0.0520(6) 0.0043(4) 0.0054(5) 0.0023(4)
K1 0.0583(13) 0.0534(12) 0.0616(8) -0.0068(6) 0.0080(7) -0.0029(5)
C1 0.076(5) 0.068(4) 0.074(3) 0.015(3) 0.019(3) 0.009(3)
C2 0.082(5) 0.053(4) 0.082(4) 0.012(3) -0.001(3) -0.011(3)
C3 0.068(5) 0.074(4) 0.059(3) 0.005(2) 0.001(2) -0.003(2)
O1 0.065(3) 0.061(3) 0.0674(19) 0.0113(16) 0.0128(17) 0.0117(16)
O2 0.080(4) 0.069(3) 0.097(3) 0.015(2) 0.028(2) 0.0223(19)
O3 0.068(3) 0.056(2) 0.067(2) 0.0039(15) 0.0033(18) -0.0046(15)
O4 0.104(4) 0.064(3) 0.123(3) 0.016(3) -0.019(3) -0.023(2)
O5 0.060(3) 0.070(3) 0.0578(17) 0.0076(14) 0.0045(16) -0.0011(14)
O6 0.069(4) 0.129(5) 0.054(2) 0.0072(18) 0.005(2) -0.013(2)
N1 0.080(4) 0.079(4) 0.069(2) -0.003(2) 0.003(2) -0.011(2)
C4 0.100(7) 0.089(6) 0.111(5) 0.027(4) 0.018(4) 0.007(4)
C5 0.175(11) 0.100(8) 0.173(9) -0.043(6) 0.054(7) -0.034(6)

loop_
_atom_type_symbol
_atom_type_description
_atom_type_scat_dispersion_real
_atom_type_scat_dispersion_imag
_atom_type_scat_source
C C -0.0001 0.0005 'International Tables Vol C Tables 4.2.6.8 and 6.1.1.4'
H H 0.0000 0.0000 'International Tables Vol C Tables 4.2.6.8 and 6.1.1.4'
N N 0.0006 0.0010 'International Tables Vol C Tables 4.2.6.8 and 6.1.1.4'
O O 0.0018 0.0018 'International Tables Vol C Tables 4.2.6.8 and 6.1.1.4'
K K 0.0805 0.0845 'International Tables Vol C Tables 4.2.6.8 and 6.1.1.4'
Cr Cr 0.1612 0.2219 'International Tables Vol C Tables 4.2.6.8 and 6.1.1.4'

loop_
_geom_angle_atom_site_label_1
_geom_angle_atom_site_label_2
_geom_angle_atom_site_label_3
_geom_angle
_geom_angle_site_symmetry_1
_geom_angle_site_symmetry_3
_geom_angle_publ_flag
O3 Cr1 O3 180.00(8) . 3_666 ?
O3 Cr1 O5 91.20(15) . 3_666 ?
O3 Cr1 O5 88.80(15) 3_666 3_666 ?
O3 Cr1 O5 88.80(15) . . ?
O3 Cr1 O5 91.20(15) 3_666 . ?
O5 Cr1 O5 180.0 3_666 . ?
O3 Cr1 O1 89.26(16) . 3_666 ?
O3 Cr1 O1 90.74(16) 3_666 3_666 ?
O5 Cr1 O1 88.92(16) 3_666 3_666 ?
O5 Cr1 O1 91.08(16) . 3_666 ?
O3 Cr1 O1 90.74(16) . . ?
O3 Cr1 O1 89.26(16) 3_666 . ?
O5 Cr1 O1 91.08(16) 3_666 . ?
O5 Cr1 O1 88.93(16) . . ?
O1 Cr1 O1 180.0 3_666 . ?
O4 K1 O4 180.0 4_666 2_556 ?
O4 K1 O6 106.37(16) 4_666 3_667 ?
O4 K1 O6 73.63(16) 2_556 3_667 ?
O4 K1 O6 73.63(16) 4_666 . ?
O4 K1 O6 106.37(16) 2_556 . ?
O6 K1 O6 180.0 3_667 . ?
O4 K1 O2 99.46(15) 4_666 4_566 ?
O4 K1 O2 80.54(15) 2_556 4_566 ?
O6 K1 O2 104.94(12) 3_667 4_566 ?
O6 K1 O2 75.06(12) . 4_566 ?
O4 K1 O2 80.54(15) 4_666 2_656 ?
O4 K1 O2 99.46(15) 2_556 2_656 ?
O6 K1 O2 75.06(12) 3_667 2_656 ?
O6 K1 O2 104.94(12) . 2_656 ?
O2 K1 O2 180.0 4_566 2_656 ?
O4 K1 C2 159.45(15) 4_666 2_556 ?
O4 K1 C2 20.55(15) 2_556 2_556 ?
O6 K1 C2 68.07(15) 3_667 2_556 ?
O6 K1 C2 111.93(15) . 2_556 ?
O2 K1 C2 101.08(16) 4_566 2_556 ?
O2 K1 C2 78.92(16) 2_656 2_556 ?
O4 K1 C2 20.55(15) 4_666 4_666 ?
O4 K1 C2 159.45(15) 2_556 4_666 ?
O6 K1 C2 111.93(15) 3_667 4_666 ?
O6 K1 C2 68.07(15) . 4_666 ?
O2 K1 C2 78.92(16) 4_566 4_666 ?
O2 K1 C2 101.08(16) 2_656 4_666 ?
C2 K1 C2 180.0 2_556 4_666 ?
O4 K1 C1 68.23(17) 4_666 2_656 ?
O4 K1 C1 111.77(17) 2_556 2_656 ?
O6 K1 C1 94.50(13) 3_667 2_656 ?
O6 K1 C1 85.50(13) . 2_656 ?
O2 K1 C1 159.50(12) 4_566 2_656 ?
O2 K1 C1 20.50(12) 2_656 2_656 ?
C2 K1 C1 92.07(17) 2_556 2_656 ?
C2 K1 C1 87.93(17) 4_666 2_656 ?
O4 K1 C1 111.77(17) 4_666 4_566 ?
O4 K1 C1 68.23(17) 2_556 4_566 ?
O6 K1 C1 85.50(13) 3_667 4_566 ?
O6 K1 C1 94.50(13) . 4_566 ?
O2 K1 C1 20.50(11) 4_566 4_566 ?
O2 K1 C1 159.50(12) 2_656 4_566 ?
C2 K1 C1 87.93(17) 2_556 4_566 ?
C2 K1 C1 92.07(17) 4_666 4_566 ?
C1 K1 C1 180.0 2_656 4_566 ?
O4 K1 C3 88.83(16) 4_666 3_667 ?
O4 K1 C3 91.17(16) 2_556 3_667 ?
O6 K1 C3 18.53(16) 3_667 3_667 ?
O6 K1 C3 161.47(16) . 3_667 ?
O2 K1 C3 114.64(13) 4_566 3_667 ?
O2 K1 C3 65.36(13) 2_656 3_667 ?
C2 K1 C3 82.57(15) 2_556 3_667 ?
C2 K1 C3 97.43(15) 4_666 3_667 ?
C1 K1 C3 82.39(14) 2_656 3_667 ?
C1 K1 C3 97.61(14) 4_566 3_667 ?
O4 K1 C3 91.17(16) 4_666 . ?
O4 K1 C3 88.83(16) 2_556 . ?
O6 K1 C3 161.47(16) 3_667 . ?
O6 K1 C3 18.53(16) . . ?
O2 K1 C3 65.36(13) 4_566 . ?
O2 K1 C3 114.64(13) 2_656 . ?
C2 K1 C3 97.43(15) 2_556 . ?
C2 K1 C3 82.57(15) 4_666 . ?
C1 K1 C3 97.61(14) 2_656 . ?
C1 K1 C3 82.39(14) 4_566 . ?
C3 K1 C3 180.0 3_667 . ?
O1 C1 O2 126.2(5) . . ?
O1 C1 K1 172.9(4) . 2_646 ?
O2 C1 K1 49.3(3) . 2_646 ?
O1 C1 H1 116.9 . . ?
O2 C1 H1 116.9 . . ?
K1 C1 H1 67.9 2_646 . ?
O4 C2 O3 122.7(6) . . ?
O4 C2 K1 49.4(3) . 2_546 ?
O3 C2 K1 158.6(4) . 2_546 ?
O4 C2 H2 118.7 . . ?
O3 C2 H2 118.7 . . ?
K1 C2 H2 73.0 2_546 . ?
O6 C3 O5 125.0(6) . . ?
O6 C3 K1 44.6(3) . . ?
O5 C3 K1 162.8(4) . . ?
O6 C3 H3 117.5 . . ?
O5 C3 H3 117.5 . . ?
K1 C3 H3 74.7 . . ?
C1 O1 Cr1 124.7(3) . . ?
C1 O2 K1 110.2(3) . 2_646 ?
C2 O3 Cr1 127.9(4) . . ?
C2 O4 K1 110.0(4) . 2_546 ?
C3 O5 Cr1 125.7(4) . . ?
C3 O6 K1 116.9(4) . . ?
C4 N1 H1A 109.5 . . ?
C4 N1 H1B 109.5 . . ?
H1A N1 H1B 109.5 . . ?
C4 N1 H1C 109.5 . . ?
H1A N1 H1C 109.5 . . ?
H1B N1 H1C 109.5 . . ?
C5 C4 N1 112.6(8) . . ?
C5 C4 H4A 109.1 . . ?
N1 C4 H4A 109.1 . . ?
C5 C4 H4B 109.1 . . ?
N1 C4 H4B 109.1 . . ?
H4A C4 H4B 107.8 . . ?
C4 C5 H5A 109.5 . . ?
C4 C5 H5B 109.5 . . ?
H5A C5 H5B 109.5 . . ?
C4 C5 H5C 109.5 . . ?
H5A C5 H5C 109.5 . . ?
H5B C5 H5C 109.5 . . ?

loop_
_geom_bond_atom_site_label_1
_geom_bond_atom_site_label_2
_geom_bond_distance
_geom_bond_site_symmetry_2
_geom_bond_publ_flag
Cr1 O3 1.973(4) . ?
Cr1 O3 1.973(4) 3_666 ?
Cr1 O5 1.975(4) 3_666 ?
Cr1 O5 1.975(4) . ?
Cr1 O1 1.977(3) 3_666 ?
Cr1 O1 1.977(3) . ?
K1 O4 2.636(5) 4_666 ?
K1 O4 2.636(5) 2_556 ?
K1 O6 2.676(4) 3_667 ?
K1 O6 2.677(4) . ?
K1 O2 2.695(4) 4_566 ?
K1 O2 2.695(4) 2_656 ?
K1 C2 3.261(6) 2_556 ?
K1 C2 3.261(6) 4_666 ?
K1 C1 3.338(6) 2_656 ?
K1 C1 3.338(6) 4_566 ?
K1 C3 3.400(5) 3_667 ?
K1 C3 3.400(5) . ?
C1 O1 1.244(7) . ?
C1 O2 1.246(7) . ?
C1 H1 0.9300 . ?
C2 O4 1.218(7) . ?
C2 O3 1.262(7) . ?
C2 H2 0.9300 . ?
C3 O6 1.211(7) . ?
C3 O5 1.256(6) . ?
C3 H3 0.9300 . ?
N1 C4 1.467(10) . ?
N1 H1A 0.8900 . ?
N1 H1B 0.8900 . ?
N1 H1C 0.8900 . ?
C4 C5 1.389(13) . ?
C4 H4A 0.9700 . ?
C4 H4B 0.9700 . ?
C5 H5A 0.9600 . ?
C5 H5B 0.9600 . ?
C5 H5C 0.9600 . ?
